data_4303378
loop_
_publ_author_name
'Carsten Milsmann'
'Eckhard Bill'
'Thomas Weyherm\"uller'
'Serena DeBeer George'
'Karl Wieghardt'

_publ_section_title
;
Electronic Structures of [RuII(cyclam)(Et2dtc)]+, [Ru(cyclam)(tdt)]+, and
[Ru(cyclam)(tdt)]2+: An X-ray Absorption Spectroscopic and Computational
Study (tdt = toluene-3,4-dithiolate; Et2dtc = N,N-diethyldithiocarbamate(1-))
;
_journal_name_full 'Inorganic Chemistry'
_journal_page_first 9754
_journal_page_last 9766
_journal_paper_doi 10.1021/ic9011845
_journal_volume 48
_journal_year 2009
_chemical_formula_moiety 'C15 H34 N5 Ru S2, C24 H20 B, 0.16(C H2 CL2)'
_chemical_formula_sum 'C39.16 H54.31 B Cl0.31 N5 Ru S2'
_chemical_formula_weight 781.94
_chemical_name_systematic
; 
 ? 
;
_space_group_IT_number 14
_symmetry_cell_setting monoclinic
_symmetry_space_group_name_Hall '-P 2yn'
_symmetry_space_group_name_H-M 'P 1 21/n 1'
_atom_sites_solution_hydrogens geom
_atom_sites_solution_primary direct
_atom_sites_solution_secondary difmap
_audit_creation_method SHELXL-97
_cell_angle_alpha 90.00
_cell_angle_beta 109.305(3)
_cell_angle_gamma 90.00
_cell_formula_units_Z 4
_cell_length_a 17.669(3)
_cell_length_b 12.777(2)
_cell_length_c 17.816(3)
_cell_measurement_reflns_used 9897
_cell_measurement_temperature 100(2)
_cell_measurement_theta_max 31.02
_cell_measurement_theta_min 3.19
_cell_volume 3795.9(11)
_computing_cell_refinement 'Bruker SAINT 7.34a'
_computing_data_collection 'Bruker SAINT 7.34a'
_computing_data_reduction 'Bruker SAINT 7.34a'
_computing_structure_refinement 'SHELXL-97 (Sheldrick, 1997)'
_computing_structure_solution 'SHELXS-97 (Sheldrick, 1990)'
_diffrn_ambient_temperature 100(2)
_diffrn_measured_fraction_theta_full 0.993
_diffrn_measured_fraction_theta_max 0.993
_diffrn_measurement_device_type 'Bruker APEX2'
_diffrn_measurement_method 'frames at 0.5 deg. stepwise rotation in omega and phi, 20 sec./frame'
_diffrn_radiation_monochromator graphite
_diffrn_radiation_source 'rotating anode, INCOTEC Multi-Layer-Optics'
_diffrn_radiation_type MoK\a
_diffrn_radiation_wavelength 0.71073
_diffrn_reflns_av_R_equivalents 0.0687
_diffrn_reflns_av_sigmaI/netI 0.0357
_diffrn_reflns_limit_h_max 25
_diffrn_reflns_limit_h_min -25
_diffrn_reflns_limit_k_max 18
_diffrn_reflns_limit_k_min -18
_diffrn_reflns_limit_l_max 25
_diffrn_reflns_limit_l_min -25
_diffrn_reflns_number 107818
_diffrn_reflns_theta_full 31.14
_diffrn_reflns_theta_max 31.14
_diffrn_reflns_theta_min 2.90
_exptl_absorpt_coefficient_mu 0.580
_exptl_absorpt_correction_T_max 0.9942
_exptl_absorpt_correction_T_min 0.9772
_exptl_absorpt_correction_type multi-scan
_exptl_absorpt_process_details 'Bruker SADABS Vers. 2008/1, Bruker AXS (2008)'
_exptl_crystal_colour yellow-orange
_exptl_crystal_density_diffrn 1.368
_exptl_crystal_density_method 'not measured'
_exptl_crystal_description 'transparent triangular fragment'
_exptl_crystal_F_000 1642
_exptl_crystal_size_max 0.04
_exptl_crystal_size_mid 0.03
_exptl_crystal_size_min 0.01
_refine_diff_density_max 1.166
_refine_diff_density_min -0.940
_refine_diff_density_rms 0.099
_refine_ls_extinction_method none
_refine_ls_goodness_of_fit_ref 1.167
_refine_ls_hydrogen_treatment constr
_refine_ls_matrix_type full
_refine_ls_number_parameters 575
_refine_ls_number_reflns 12168
_refine_ls_number_restraints 75
_refine_ls_restrained_S_all 1.616
_refine_ls_R_factor_all 0.0669
_refine_ls_R_factor_gt 0.0496
_refine_ls_shift/su_max 0.001
_refine_ls_shift/su_mean 0.000
_refine_ls_structure_factor_coef Fsqd
_refine_ls_weighting_details 'calc w=1/[\s^2^(Fo^2^)+(0.0213P)^2^+10.9533P] where P=(Fo^2^+2Fc^2^)/3'
_refine_ls_weighting_scheme calc
_refine_ls_wR_factor_gt 0.1183
_refine_ls_wR_factor_ref 0.1271
_reflns_number_gt 9773
_reflns_number_total 12168
_reflns_threshold_expression >2sigma(I)
_cod_data_source_file ic9011845_si_002_1.cif
_cod_data_source_block 1
_cod_depositor_comments
;
The following automatic conversions were performed:
'_exptl_absorpt_correction_type' value 'Multi-Scan' changed to
'multi-scan' according to
'/home/saulius/struct/CIF-dictionaries/cif_core.dic' dictionary named
'cif_core.dic' version 2.4.1 from 2010-06-29.

Automatic conversion script
Id: cif_fix_enum 1527 2010-12-29 10:47:43Z saulius 
;
_cod_original_sg_symbol_H-M 'P 21/n'
_cod_database_code 4303378

loop_
_symmetry_equiv_pos_as_xyz
'x, y, z'
'-x+1/2, y+1/2, -z+1/2'
'-x, -y, -z'
'x-1/2, -y-1/2, z-1/2'

loop_
_atom_site_label
_atom_site_type_symbol
_atom_site_fract_x
_atom_site_fract_y
_atom_site_fract_z
_atom_site_U_iso_or_equiv
_atom_site_adp_type
_atom_site_occupancy
_atom_site_symmetry_multiplicity
_atom_site_calc_flag
_atom_site_refinement_flags
_atom_site_disorder_assembly
_atom_site_disorder_group
B30 B 1.0779(2) 1.1840(4) 0.2465(3) 0.0213(8) Uani 1 1 d . . .
C31 C 1.0348(2) 1.0680(3) 0.2359(3) 0.0268(8) Uani 1 1 d . . .
C32 C 1.0484(3) 0.9917(3) 0.1857(3) 0.0329(10) Uani 1 1 d . . .
H32 H 1.0845 1.0072 0.1578 0.039 Uiso 1 1 calc R . .
C33 C 1.0111(3) 0.8931(4) 0.1747(4) 0.0449(14) Uani 1 1 d . . .
H33 H 1.0229 0.8429 0.1408 0.054 Uiso 1 1 calc R . .
C34 C 0.9569(3) 0.8697(4) 0.2134(4) 0.0548(18) Uani 1 1 d . . .
H34 H 0.9314 0.8032 0.2064 0.066 Uiso 1 1 calc R . .
C35 C 0.9401(3) 0.9444(5) 0.2624(4) 0.0512(16) Uani 1 1 d . . .
H35 H 0.9022 0.9295 0.2883 0.061 Uiso 1 1 calc R . .
C36 C 0.9790(3) 1.0413(4) 0.2737(3) 0.0364(11) Uani 1 1 d . . .
H36 H 0.9674 1.0910 0.3080 0.044 Uiso 1 1 calc R . .
C41 C 1.0802(2) 1.2337(3) 0.3322(2) 0.0227(7) Uani 1 1 d . . .
C42 C 1.0157(3) 1.2908(4) 0.3419(3) 0.0303(9) Uani 1 1 d . . .
H42 H 0.9701 1.3038 0.2964 0.036 Uiso 1 1 calc R . .
C43 C 1.0160(3) 1.3288(4) 0.4150(3) 0.0386(11) Uani 1 1 d . . .
H43 H 0.9713 1.3676 0.4184 0.046 Uiso 1 1 calc R . .
C44 C 1.0808(3) 1.3106(4) 0.4832(3) 0.0394(11) Uani 1 1 d . . .
H44 H 1.0812 1.3366 0.5333 0.047 Uiso 1 1 calc R . .
C45 C 1.1456(3) 1.2532(4) 0.4767(3) 0.0353(10) Uani 1 1 d . . .
H45 H 1.1902 1.2386 0.5228 0.042 Uiso 1 1 calc R . .
C46 C 1.1448(3) 1.2174(4) 0.4029(2) 0.0274(8) Uani 1 1 d . . .
H46 H 1.1902 1.1800 0.3999 0.033 Uiso 1 1 calc R . .
C51 C 1.1731(2) 1.1750(3) 0.2516(2) 0.0196(7) Uani 1 1 d . . .
C52 C 1.2198(2) 1.0856(3) 0.2816(2) 0.0224(7) Uani 1 1 d . . .
H52 H 1.1934 1.0235 0.2887 0.027 Uiso 1 1 calc R . .
C53 C 1.3030(2) 1.0840(3) 0.3012(2) 0.0233(7) Uani 1 1 d . . .
H53 H 1.3319 1.0217 0.3215 0.028 Uiso 1 1 calc R . .
C54 C 1.3437(2) 1.1733(3) 0.2912(2) 0.0248(8) Uani 1 1 d . . .
H54 H 1.4004 1.1731 0.3050 0.030 Uiso 1 1 calc R . .
C55 C 1.2993(2) 1.2633(3) 0.2604(3) 0.0248(8) Uani 1 1 d . . .
H55 H 1.3259 1.3251 0.2533 0.030 Uiso 1 1 calc R . .
C56 C 1.2162(2) 1.2625(3) 0.2403(2) 0.0216(7) Uani 1 1 d . . .
H56 H 1.1873 1.3240 0.2178 0.026 Uiso 1 1 calc R . .
C61 C 1.0267(2) 1.2589(3) 0.1717(2) 0.0204(7) Uani 1 1 d . . .
C62 C 0.9735(3) 1.2190(4) 0.1001(2) 0.0274(8) Uani 1 1 d . . .
H62 H 0.9655 1.1454 0.0952 0.033 Uiso 1 1 calc R . .
C63 C 0.9316(3) 1.2827(4) 0.0358(3) 0.0323(9) Uani 1 1 d . . .
H63 H 0.8960 1.2519 -0.0112 0.039 Uiso 1 1 calc R . .
C64 C 0.9416(3) 1.3901(4) 0.0402(3) 0.0334(10) Uani 1 1 d . . .
H64 H 0.9141 1.4332 -0.0038 0.040 Uiso 1 1 calc R . .
C65 C 0.9926(3) 1.4339(4) 0.1101(3) 0.0306(9) Uani 1 1 d . . .
H65 H 0.9999 1.5076 0.1143 0.037 Uiso 1 1 calc R . .
C66 C 1.0334(2) 1.3691(3) 0.1742(2) 0.0250(8) Uani 1 1 d . . .
H66 H 1.0671 1.4009 0.2217 0.030 Uiso 1 1 calc R . .
Ru1 Ru 0.71450(9) 0.81812(14) 0.00122(7) 0.02017(15) Uani 0.847(2) 1 d PD A 1
N1 N 0.5989(3) 0.7522(4) -0.0361(3) 0.0333(10) Uani 0.847(2) 1 d PDU A 1
H1 H 0.5744 0.7800 -0.0017 0.040 Uiso 0.847(2) 1 calc PR A 1
C2 C 0.5924(4) 0.6376(5) -0.0287(4) 0.0376(13) Uani 0.847(2) 1 d PDU A 1
H2A H 0.5352 0.6172 -0.0510 0.045 Uiso 0.847(2) 1 calc PR A 1
H2B H 0.6115 0.6186 0.0284 0.045 Uiso 0.847(2) 1 calc PR A 1
C3 C 0.6403(4) 0.5762(5) -0.0711(4) 0.0389(13) Uani 0.847(2) 1 d PDU A 1
H3A H 0.6264 0.5012 -0.0709 0.047 Uiso 0.847(2) 1 calc PR A 1
H3B H 0.6234 0.5993 -0.1273 0.047 Uiso 0.847(2) 1 calc PR A 1
C4 C 0.7309(4) 0.5871(5) -0.0357(4) 0.0376(13) Uani 0.847(2) 1 d PDU A 1
H4A H 0.7478 0.5742 0.0223 0.045 Uiso 0.847(2) 1 calc PR A 1
H4B H 0.7568 0.5336 -0.0593 0.045 Uiso 0.847(2) 1 calc PR A 1
N5 N 0.7589(3) 0.6943(4) -0.0503(3) 0.0333(10) Uani 0.847(2) 1 d PDU A 1
H5 H 0.7437 0.7054 -0.1049 0.040 Uiso 0.847(2) 1 calc PR A 1
C6 C 0.8482(3) 0.6996(5) -0.0160(4) 0.0363(13) Uani 0.847(2) 1 d PDU A 1
H6A H 0.8728 0.6535 -0.0463 0.044 Uiso 0.847(2) 1 calc PR A 1
H6B H 0.8664 0.6763 0.0401 0.044 Uiso 0.847(2) 1 calc PR A 1
C7 C 0.8727(3) 0.8119(6) -0.0213(3) 0.0418(15) Uani 0.847(2) 1 d PDU A 1
H7A H 0.9315 0.8192 0.0043 0.050 Uiso 0.847(2) 1 calc PR A 1
H7B H 0.8588 0.8328 -0.0778 0.050 Uiso 0.847(2) 1 calc PR A 1
N8 N 0.8301(3) 0.8812(4) 0.0196(3) 0.0315(10) Uani 0.847(2) 1 d PDU A 1
H8 H 0.8578 0.8752 0.0738 0.038 Uiso 0.847(2) 1 calc PR A 1
C9 C 0.8350(4) 0.9931(5) -0.0005(3) 0.0397(14) Uani 0.847(2) 1 d PDU A 1
H9A H 0.8915 1.0105 0.0065 0.048 Uiso 0.847(2) 1 calc PR A 1
H9B H 0.8182 1.0366 0.0372 0.048 Uiso 0.847(2) 1 calc PR A 1
C10 C 0.7837(4) 1.0209(6) -0.0844(4) 0.0389(13) Uani 0.847(2) 1 d PDU A 1
H10A H 0.7988 0.9742 -0.1215 0.047 Uiso 0.847(2) 1 calc PR A 1
H10B H 0.7970 1.0934 -0.0954 0.047 Uiso 0.847(2) 1 calc PR A 1
C11 C 0.6930(4) 1.0138(5) -0.1031(4) 0.0362(13) Uani 0.847(2) 1 d PDU A 1
H11A H 0.6777 1.0532 -0.0624 0.043 Uiso 0.847(2) 1 calc PR A 1
H11B H 0.6656 1.0463 -0.1555 0.043 Uiso 0.847(2) 1 calc PR A 1
N12 N 0.6664(3) 0.9030(4) -0.1043(3) 0.0358(10) Uani 0.847(2) 1 d PDU A 1
H12 H 0.6789 0.8681 -0.1444 0.043 Uiso 0.847(2) 1 calc PR A 1
C13 C 0.5771(3) 0.9022(5) -0.1244(4) 0.0364(13) Uani 0.847(2) 1 d PDU A 1
H13A H 0.5508 0.9241 -0.1803 0.044 Uiso 0.847(2) 1 calc PR A 1
H13B H 0.5609 0.9510 -0.0893 0.044 Uiso 0.847(2) 1 calc PR A 1
C14 C 0.5534(3) 0.7925(5) -0.1124(4) 0.0380(13) Uani 0.847(2) 1 d PDU A 1
H14A H 0.4958 0.7910 -0.1183 0.046 Uiso 0.847(2) 1 calc PR A 1
H14B H 0.5614 0.7469 -0.1542 0.046 Uiso 0.847(2) 1 calc PR A 1
S21 S 0.75144(9) 0.74222(9) 0.13081(8) 0.0232(3) Uani 0.847(2) 1 d PD A 1
C22 C 0.7263(4) 0.8587(3) 0.1646(3) 0.0199(14) Uani 0.847(2) 1 d PD A 1
S23 S 0.68795(9) 0.94615(11) 0.08769(8) 0.0228(3) Uani 0.847(2) 1 d PD A 1
N24 N 0.7369(3) 0.8786(3) 0.2413(2) 0.0220(8) Uani 0.847(2) 1 d PD A 1
C25 C 0.7210(4) 0.9840(4) 0.2664(4) 0.0267(12) Uani 0.847(2) 1 d PD A 1
H25A H 0.7362 1.0366 0.2331 0.032 Uiso 0.847(2) 1 calc PR A 1
H25B H 0.7556 0.9953 0.3221 0.032 Uiso 0.847(2) 1 calc PR A 1
C26 C 0.6347(4) 1.0023(6) 0.2605(5) 0.049(2) Uani 0.847(2) 1 d PD A 1
H26A H 0.6287 1.0737 0.2779 0.073 Uiso 0.847(2) 1 calc PR A 1
H26B H 0.6195 0.9520 0.2945 0.073 Uiso 0.847(2) 1 calc PR A 1
H26C H 0.6000 0.9930 0.2052 0.073 Uiso 0.847(2) 1 calc PR A 1
C27 C 0.7661(3) 0.7971(4) 0.3017(3) 0.0266(10) Uani 0.847(2) 1 d PD A 1
H27A H 0.7961 0.8307 0.3530 0.032 Uiso 0.847(2) 1 calc PR A 1
H27B H 0.8041 0.7517 0.2864 0.032 Uiso 0.847(2) 1 calc PR A 1
C28 C 0.7005(3) 0.7299(4) 0.3130(3) 0.0322(11) Uani 0.847(2) 1 d PD A 1
H28A H 0.7242 0.6771 0.3539 0.048 Uiso 0.847(2) 1 calc PR A 1
H28B H 0.6713 0.6950 0.2628 0.048 Uiso 0.847(2) 1 calc PR A 1
H28C H 0.6635 0.7739 0.3296 0.048 Uiso 0.847(2) 1 calc PR A 1
Ru1X Ru 0.7163(6) 0.8166(8) -0.0076(5) 0.02017(15) Uani 0.153(2) 1 d PD A 2
N101 N 0.5912(7) 0.8037(12) -0.0615(10) 0.0333(10) Uani 0.153(2) 1 d PDU A 2
H101 H 0.5734 0.7847 -0.0198 0.040 Uiso 0.153(2) 1 calc PR A 2
C102 C 0.5454(11) 0.8996(16) -0.0933(14) 0.030(6) Uani 0.153(2) 1 d PDU A 2
H10C H 0.5508 0.9492 -0.0491 0.036 Uiso 0.153(2) 1 calc PR A 2
H10D H 0.4879 0.8818 -0.1174 0.036 Uiso 0.153(2) 1 calc PR A 2
C103 C 0.5745(11) 0.953(2) -0.1559(14) 0.033(6) Uani 0.153(2) 1 d PDU A 2
H10E H 0.5689 0.9022 -0.1996 0.040 Uiso 0.153(2) 1 calc PR A 2
H10F H 0.5387 1.0126 -0.1785 0.040 Uiso 0.153(2) 1 calc PR A 2
C104 C 0.6595(11) 0.9916(17) -0.1269(16) 0.032(7) Uani 0.153(2) 1 d PDU A 2
H10G H 0.6661 1.0380 -0.0806 0.039 Uiso 0.153(2) 1 calc PR A 2
H10H H 0.6684 1.0347 -0.1694 0.039 Uiso 0.153(2) 1 calc PR A 2
N105 N 0.7244(9) 0.9067(13) -0.1025(8) 0.0358(10) Uani 0.153(2) 1 d PDU A 2
H105 H 0.7275 0.8669 -0.1451 0.043 Uiso 0.153(2) 1 calc PR A 2
C106 C 0.7994(9) 0.9722(14) -0.0634(13) 0.020(5) Uani 0.153(2) 1 d PDU A 2
H10I H 0.8119 1.0164 -0.1034 0.024 Uiso 0.153(2) 1 calc PR A 2
H10J H 0.7915 1.0182 -0.0219 0.024 Uiso 0.153(2) 1 calc PR A 2
C107 C 0.8659(10) 0.8956(15) -0.0273(13) 0.027(6) Uani 0.153(2) 1 d PDU A 2
H10K H 0.9160 0.9337 0.0012 0.032 Uiso 0.153(2) 1 calc PR A 2
H10L H 0.8754 0.8528 -0.0696 0.032 Uiso 0.153(2) 1 calc PR A 2
N108 N 0.8431(7) 0.8260(12) 0.0298(9) 0.0315(10) Uani 0.153(2) 1 d PDU A 2
H108 H 0.8593 0.8602 0.0787 0.038 Uiso 0.153(2) 1 calc PR A 2
C109 C 0.8880(11) 0.7260(13) 0.0417(10) 0.019(4) Uani 0.153(2) 1 d PDU A 2
H10M H 0.8831 0.6907 0.0894 0.023 Uiso 0.153(2) 1 calc PR A 2
H10N H 0.9454 0.7416 0.0523 0.023 Uiso 0.153(2) 1 calc PR A 2
C110 C 0.8597(11) 0.6517(17) -0.0282(12) 0.023(5) Uani 0.153(2) 1 d PDU A 2
H11C H 0.8977 0.5924 -0.0185 0.028 Uiso 0.153(2) 1 calc PR A 2
H11D H 0.8615 0.6887 -0.0764 0.028 Uiso 0.153(2) 1 calc PR A 2
C111 C 0.7752(11) 0.6078(14) -0.0449(14) 0.033(6) Uani 0.153(2) 1 d PDU A 2
H11E H 0.7672 0.5464 -0.0806 0.040 Uiso 0.153(2) 1 calc PR A 2
H11F H 0.7683 0.5848 0.0055 0.040 Uiso 0.153(2) 1 calc PR A 2
N112 N 0.7135(9) 0.6919(11) -0.0839(9) 0.0333(10) Uani 0.153(2) 1 d PDU A 2
H112 H 0.7174 0.7142 -0.1321 0.040 Uiso 0.153(2) 1 calc PR A 2
C113 C 0.6358(11) 0.6344(14) -0.0943(17) 0.034(7) Uani 0.153(2) 1 d PDU A 2
H11G H 0.6250 0.5829 -0.1381 0.041 Uiso 0.153(2) 1 calc PR A 2
H11H H 0.6385 0.5969 -0.0448 0.041 Uiso 0.153(2) 1 calc PR A 2
C114 C 0.5715(11) 0.7156(17) -0.1134(17) 0.038(7) Uani 0.153(2) 1 d PDU A 2
H11I H 0.5610 0.7399 -0.1687 0.046 Uiso 0.153(2) 1 calc PR A 2
H11J H 0.5216 0.6835 -0.1104 0.046 Uiso 0.153(2) 1 calc PR A 2
S121 S 0.7155(5) 0.7314(5) 0.1103(4) 0.0232(3) Uani 0.153(2) 1 d PD A 2
C122 C 0.713(4) 0.8492(11) 0.1542(15) 0.0199(14) Uani 0.153(2) 1 d PD A 2
S123 S 0.7130(6) 0.9453(7) 0.0875(5) 0.0228(3) Uani 0.153(2) 1 d PD A 2
N124 N 0.7097(14) 0.8642(13) 0.2273(9) 0.0220(8) Uani 0.153(2) 1 d PD A 2
C125 C 0.710(3) 0.9709(18) 0.259(3) 0.0267(12) Uani 0.153(2) 1 d PD A 2
H25C H 0.6993 1.0217 0.2151 0.032 Uiso 0.153(2) 1 calc PR A 2
H25D H 0.7642 0.9859 0.2972 0.032 Uiso 0.153(2) 1 calc PR A 2
C126 C 0.649(2) 0.988(3) 0.301(3) 0.049(2) Uani 0.153(2) 1 d PD A 2
H26D H 0.6536 1.0593 0.3216 0.073 Uiso 0.153(2) 1 calc PR A 2
H26E H 0.6598 0.9382 0.3458 0.073 Uiso 0.153(2) 1 calc PR A 2
H26F H 0.5952 0.9757 0.2638 0.073 Uiso 0.153(2) 1 calc PR A 2
C127 C 0.7142(13) 0.7749(18) 0.2799(12) 0.0266(10) Uani 0.153(2) 1 d PD A 2
H27C H 0.6836 0.7156 0.2484 0.032 Uiso 0.153(2) 1 calc PR A 2
H27D H 0.6891 0.7939 0.3201 0.032 Uiso 0.153(2) 1 calc PR A 2
C128 C 0.7997(14) 0.741(2) 0.3215(17) 0.0322(11) Uani 0.153(2) 1 d PD A 2
H28D H 0.8003 0.6819 0.3567 0.048 Uiso 0.153(2) 1 calc PR A 2
H28E H 0.8301 0.7995 0.3529 0.048 Uiso 0.153(2) 1 calc PR A 2
H28F H 0.8241 0.7199 0.2818 0.048 Uiso 0.153(2) 1 calc PR A 2
C70 C 0.507(3) 0.566(5) 0.0327(19) 0.11(2) Uiso 0.153(2) 1 d PD A 2
H70A H 0.4791 0.5521 0.0715 0.134 Uiso 0.153(2) 1 calc PR A 2
H70B H 0.5260 0.6396 0.0401 0.134 Uiso 0.153(2) 1 calc PR A 2
Cl71 Cl 0.5887(10) 0.4844(16) 0.0526(11) 0.096(5) Uiso 0.153(2) 1 d PD A 2
Cl72 Cl 0.4401(10) 0.5517(15) -0.0619(10) 0.092(5) Uiso 0.153(2) 1 d PD . 2

loop_
_atom_site_aniso_label
_atom_site_aniso_U_11
_atom_site_aniso_U_22
_atom_site_aniso_U_33
_atom_site_aniso_U_23
_atom_site_aniso_U_13
_atom_site_aniso_U_12
B30 0.0190(17) 0.0223(19) 0.0209(19) 0.0058(16) 0.0046(15) 0.0012(16)
C31 0.0176(16) 0.0243(19) 0.031(2) 0.0093(16) -0.0019(15) 0.0000(14)
C32 0.0230(19) 0.025(2) 0.039(2) 0.0019(18) -0.0049(17) -0.0012(16)
C33 0.031(2) 0.024(2) 0.055(3) 0.002(2) -0.019(2) -0.0025(18)
C34 0.030(2) 0.029(3) 0.078(4) 0.020(3) -0.019(3) -0.014(2)
C35 0.023(2) 0.042(3) 0.077(4) 0.030(3) 0.001(2) -0.008(2)
C36 0.0227(19) 0.032(2) 0.050(3) 0.018(2) 0.0061(19) -0.0001(17)
C41 0.0216(17) 0.0256(19) 0.0207(18) 0.0045(14) 0.0067(14) 0.0000(14)
C42 0.0261(19) 0.038(2) 0.028(2) 0.0066(18) 0.0106(17) 0.0046(17)
C43 0.037(2) 0.048(3) 0.037(3) 0.002(2) 0.021(2) 0.005(2)
C44 0.047(3) 0.048(3) 0.028(2) -0.003(2) 0.019(2) -0.001(2)
C45 0.039(2) 0.043(3) 0.021(2) 0.0027(18) 0.0071(18) -0.001(2)
C46 0.029(2) 0.031(2) 0.0210(18) 0.0048(16) 0.0069(16) 0.0049(16)
C51 0.0193(15) 0.0206(16) 0.0159(15) -0.0011(13) 0.0020(12) -0.0010(13)
C52 0.0209(17) 0.0203(17) 0.0233(18) 0.0002(14) 0.0037(14) -0.0008(14)
C53 0.0223(17) 0.0213(17) 0.0221(18) -0.0012(14) 0.0017(14) 0.0029(14)
C54 0.0183(16) 0.0267(19) 0.0263(19) -0.0041(16) 0.0032(14) -0.0001(15)
C55 0.0220(18) 0.0229(18) 0.0270(19) 0.0009(15) 0.0048(15) -0.0031(14)
C56 0.0214(17) 0.0207(17) 0.0200(17) 0.0006(14) 0.0033(14) 0.0005(14)
C61 0.0172(16) 0.0230(17) 0.0204(17) 0.0029(14) 0.0054(13) 0.0012(13)
C62 0.0250(19) 0.030(2) 0.0228(19) 0.0010(16) 0.0023(15) 0.0009(16)
C63 0.028(2) 0.042(2) 0.0201(19) 0.0031(17) -0.0007(16) 0.0024(18)
C64 0.028(2) 0.043(3) 0.026(2) 0.0146(19) 0.0037(17) 0.0069(19)
C65 0.030(2) 0.027(2) 0.033(2) 0.0103(17) 0.0083(18) 0.0065(17)
C66 0.0239(18) 0.0259(19) 0.0224(18) 0.0041(15) 0.0037(15) 0.0017(15)
Ru1 0.02137(16) 0.02237(16) 0.0151(4) -0.0030(3) 0.0038(2) -0.00098(13)
N1 0.027(2) 0.029(2) 0.040(3) -0.014(2) 0.0042(19) 0.0002(18)
C2 0.034(3) 0.033(3) 0.045(3) -0.012(2) 0.011(2) -0.007(2)
C3 0.040(3) 0.029(3) 0.043(3) -0.016(3) 0.007(3) -0.001(2)
C4 0.043(3) 0.031(3) 0.035(3) -0.010(2) 0.010(3) 0.005(2)
N5 0.035(2) 0.036(2) 0.025(2) -0.0045(18) 0.0046(17) 0.004(2)
C6 0.030(3) 0.046(4) 0.032(3) -0.003(3) 0.010(2) 0.011(3)
C7 0.026(2) 0.074(5) 0.029(3) -0.014(3) 0.014(2) -0.002(3)
N8 0.028(2) 0.046(3) 0.0194(18) 0.0010(19) 0.0064(16) -0.007(2)
C9 0.043(3) 0.047(3) 0.029(3) -0.003(2) 0.012(2) -0.018(3)
C10 0.049(4) 0.042(3) 0.029(3) 0.000(3) 0.018(3) -0.011(3)
C11 0.054(4) 0.028(3) 0.026(3) 0.004(2) 0.013(3) 0.004(3)
N12 0.034(2) 0.040(3) 0.026(2) -0.0007(19) 0.0012(19) -0.001(2)
C13 0.030(3) 0.034(3) 0.035(3) -0.007(2) -0.003(2) 0.006(2)
C14 0.025(2) 0.046(3) 0.037(3) -0.007(3) 0.001(2) 0.000(2)
S21 0.0277(7) 0.0202(5) 0.0214(6) 0.0007(4) 0.0077(5) 0.0038(5)
C22 0.021(4) 0.0181(17) 0.022(2) -0.0006(15) 0.009(2) -0.0036(17)
S23 0.0283(8) 0.0182(4) 0.0195(5) -0.0010(4) 0.0048(6) 0.0020(6)
N24 0.024(2) 0.0228(18) 0.0203(18) -0.0010(14) 0.0085(16) -0.0049(16)
C25 0.030(3) 0.027(2) 0.024(2) -0.0088(18) 0.010(2) -0.009(2)
C26 0.036(3) 0.036(3) 0.079(6) -0.027(4) 0.026(4) -0.008(3)
C27 0.027(2) 0.034(3) 0.017(2) 0.0014(18) 0.0060(17) -0.0058(19)
C28 0.033(3) 0.034(3) 0.028(2) 0.008(2) 0.007(2) -0.007(2)
Ru1X 0.02137(16) 0.02237(16) 0.0151(4) -0.0030(3) 0.0038(2) -0.00098(13)
N101 0.027(2) 0.029(2) 0.040(3) -0.014(2) 0.0042(19) 0.0002(18)
C102 0.022(11) 0.054(16) 0.020(11) 0.010(11) 0.014(10) 0.012(11)
C103 0.030(13) 0.037(14) 0.027(13) 0.017(12) 0.003(10) 0.017(11)
C104 0.044(16) 0.032(14) 0.016(12) -0.002(11) 0.004(11) -0.004(13)
N105 0.034(2) 0.040(3) 0.026(2) -0.0007(19) 0.0012(19) -0.001(2)
C106 0.025(11) 0.020(11) 0.018(11) 0.014(9) 0.010(9) 0.015(9)
C107 0.026(11) 0.019(11) 0.030(12) -0.012(9) 0.001(10) 0.010(9)
N108 0.028(2) 0.046(3) 0.0194(18) 0.0010(19) 0.0064(16) -0.007(2)
C109 0.024(10) 0.024(10) 0.007(8) -0.001(8) 0.002(8) 0.011(9)
C110 0.039(14) 0.021(11) 0.011(9) 0.000(8) 0.011(9) 0.019(10)
C111 0.059(17) 0.021(12) 0.028(13) -0.008(10) 0.027(13) -0.009(12)
N112 0.035(2) 0.036(2) 0.025(2) -0.0045(18) 0.0046(17) 0.004(2)
C113 0.047(15) 0.015(11) 0.035(14) -0.016(11) 0.007(12) -0.009(11)
C114 0.034(14) 0.038(14) 0.036(14) -0.011(12) 0.002(11) 0.004(12)
S121 0.0277(7) 0.0202(5) 0.0214(6) 0.0007(4) 0.0077(5) 0.0038(5)
C122 0.021(4) 0.0181(17) 0.022(2) -0.0006(15) 0.009(2) -0.0036(17)
S123 0.0283(8) 0.0182(4) 0.0195(5) -0.0010(4) 0.0048(6) 0.0020(6)
N124 0.024(2) 0.0228(18) 0.0203(18) -0.0010(14) 0.0085(16) -0.0049(16)
C125 0.030(3) 0.027(2) 0.024(2) -0.0088(18) 0.010(2) -0.009(2)
C126 0.036(3) 0.036(3) 0.079(6) -0.027(4) 0.026(4) -0.008(3)
C127 0.027(2) 0.034(3) 0.017(2) 0.0014(18) 0.0060(17) -0.0058(19)
C128 0.033(3) 0.034(3) 0.028(2) 0.008(2) 0.007(2) -0.007(2)

loop_
_atom_type_symbol
_atom_type_description
_atom_type_scat_dispersion_real
_atom_type_scat_dispersion_imag
_atom_type_scat_source
C C 0.0033 0.0016 'International Tables Vol C Tables 4.2.6.8 and 6.1.1.4'
H H 0.0000 0.0000 'International Tables Vol C Tables 4.2.6.8 and 6.1.1.4'
N N 0.0061 0.0033 'International Tables Vol C Tables 4.2.6.8 and 6.1.1.4'
S S 0.1246 0.1234 'International Tables Vol C Tables 4.2.6.8 and 6.1.1.4'
Ru Ru -1.2594 0.8363 'International Tables Vol C Tables 4.2.6.8 and 6.1.1.4'
B B 0.0013 0.0007 'International Tables Vol C Tables 4.2.6.8 and 6.1.1.4'
Cl Cl 0.1484 0.1585 'International Tables Vol C Tables 4.2.6.8 and 6.1.1.4'

loop_
_geom_angle_atom_site_label_1
_geom_angle_atom_site_label_2
_geom_angle_atom_site_label_3
_geom_angle
_geom_angle_site_symmetry_1
_geom_angle_site_symmetry_3
_geom_angle_publ_flag
C41 B30 C61 111.4(3) . . ?
C41 B30 C31 108.8(3) . . ?
C61 B30 C31 108.7(3) . . ?
C41 B30 C51 105.3(3) . . ?
C61 B30 C51 111.2(3) . . ?
C31 B30 C51 111.4(3) . . ?
C32 C31 C36 115.7(4) . . ?
C32 C31 B30 122.0(4) . . ?
C36 C31 B30 122.2(4) . . ?
C31 C32 C33 122.9(5) . . ?
C34 C33 C32 119.6(6) . . ?
C33 C34 C35 119.4(5) . . ?
C34 C35 C36 120.1(6) . . ?
C35 C36 C31 122.3(6) . . ?
C46 C41 C42 114.6(4) . . ?
C46 C41 B30 122.5(4) . . ?
C42 C41 B30 122.8(4) . . ?
C43 C42 C41 122.9(4) . . ?
C44 C43 C42 120.5(5) . . ?
C43 C44 C45 118.6(4) . . ?
C46 C45 C44 120.0(4) . . ?
C45 C46 C41 123.3(4) . . ?
C56 C51 C52 115.0(3) . . ?
C56 C51 B30 121.6(3) . . ?
C52 C51 B30 122.4(3) . . ?
C53 C52 C51 123.1(4) . . ?
C54 C53 C52 120.1(4) . . ?
C53 C54 C55 118.5(4) . . ?
C56 C55 C54 120.2(4) . . ?
C55 C56 C51 123.0(4) . . ?
C62 C61 C66 114.5(4) . . ?
C62 C61 B30 123.1(4) . . ?
C66 C61 B30 122.4(4) . . ?
C63 C62 C61 123.0(4) . . ?
C64 C63 C62 120.5(4) . . ?
C63 C64 C65 118.9(4) . . ?
C64 C65 C66 119.9(4) . . ?
C65 C66 C61 123.2(4) . . ?
N12 Ru1 N1 81.9(2) . . ?
N12 Ru1 N5 95.6(2) . . ?
N1 Ru1 N5 91.37(19) . . ?
N12 Ru1 N8 91.52(19) . . ?
N1 Ru1 N8 170.78(19) . . ?
N5 Ru1 N8 82.78(19) . . ?
N12 Ru1 S21 168.36(17) . . ?
N1 Ru1 S21 93.98(16) . . ?
N5 Ru1 S21 95.42(15) . . ?
N8 Ru1 S21 93.65(13) . . ?
N12 Ru1 S23 96.64(16) . . ?
N1 Ru1 S23 95.77(14) . . ?
N5 Ru1 S23 166.60(15) . . ?
N8 Ru1 S23 91.41(14) . . ?
S21 Ru1 S23 72.83(5) . . ?
C14 N1 C2 114.0(5) . . ?
C14 N1 Ru1 109.8(4) . . ?
C2 N1 Ru1 117.7(4) . . ?
N1 C2 C3 113.1(5) . . ?
C4 C3 C2 115.3(5) . . ?
N5 C4 C3 111.8(5) . . ?
C6 N5 C4 109.4(5) . . ?
C6 N5 Ru1 106.4(4) . . ?
C4 N5 Ru1 114.6(4) . . ?
N5 C6 C7 107.7(5) . . ?
N8 C7 C6 109.3(5) . . ?
C9 N8 C7 111.9(5) . . ?
C9 N8 Ru1 117.4(4) . . ?
C7 N8 Ru1 108.3(3) . . ?
N8 C9 C10 113.7(5) . . ?
C9 C10 C11 116.3(5) . . ?
N12 C11 C10 111.3(5) . . ?
C11 N12 C13 108.2(5) . . ?
C11 N12 Ru1 116.6(4) . . ?
C13 N12 Ru1 107.1(4) . . ?
N12 C13 C14 107.1(5) . . ?
N1 C14 C13 112.1(5) . . ?
C22 S21 Ru1 88.12(16) . . ?
N24 C22 S21 123.8(4) . . ?
N24 C22 S23 124.9(4) . . ?
S21 C22 S23 111.3(3) . . ?
C22 S23 Ru1 87.66(18) . . ?
C22 N24 C27 120.7(4) . . ?
C22 N24 C25 120.4(4) . . ?
C27 N24 C25 118.9(4) . . ?
N24 C25 C26 114.1(4) . . ?
N24 C27 C28 113.8(4) . . ?
N112 Ru1X N105 83.5(7) . . ?
N112 Ru1X N101 81.3(6) . . ?
N105 Ru1X N101 90.9(7) . . ?
N112 Ru1X N108 92.5(6) . . ?
N105 Ru1X N108 82.9(6) . . ?
N101 Ru1X N108 171.7(7) . . ?
N112 Ru1X S121 102.8(6) . . ?
N105 Ru1X S121 173.0(6) . . ?
N101 Ru1X S121 93.1(6) . . ?
N108 Ru1X S121 93.6(5) . . ?
N112 Ru1X S123 173.4(7) . . ?
N105 Ru1X S123 102.7(6) . . ?
N101 Ru1X S123 96.3(6) . . ?
N108 Ru1X S123 90.5(5) . . ?
S121 Ru1X S123 71.1(3) . . ?
C114 N101 C102 115.0(14) . . ?
C114 N101 Ru1X 110.6(10) . . ?
C102 N101 Ru1X 118.1(11) . . ?
N101 C102 C103 111.9(14) . . ?
C104 C103 C102 115.7(16) . . ?
C103 C104 N105 115.6(15) . . ?
C106 N105 C104 101.3(12) . . ?
C106 N105 Ru1X 102.3(9) . . ?
C104 N105 Ru1X 112.0(11) . . ?
C107 C106 N105 106.1(13) . . ?
C106 C107 N108 109.2(12) . . ?
C109 N108 C107 110.9(12) . . ?
C109 N108 Ru1X 117.2(10) . . ?
C107 N108 Ru1X 108.2(9) . . ?
N108 C109 C110 114.1(13) . . ?
C109 C110 C111 115.2(15) . . ?
N112 C111 C110 109.6(14) . . ?
C113 N112 C111 101.3(12) . . ?
C113 N112 Ru1X 106.0(10) . . ?
C111 N112 Ru1X 112.5(11) . . ?
C114 C113 N112 106.3(14) . . ?
N101 C114 C113 113.5(13) . . ?
C122 S121 Ru1X 90.6(5) . . ?
N124 C122 S121 126.1(11) . . ?
N124 C122 S123 125.8(11) . . ?
S121 C122 S123 108.0(7) . . ?
C122 S123 Ru1X 90.3(6) . . ?
C122 N124 C127 120.2(14) . . ?
C122 N124 C125 120.9(15) . . ?
C127 N124 C125 118.7(16) . . ?
N124 C125 C126 114.1(18) . . ?
N124 C127 C128 111.8(16) . . ?
Cl72 C70 Cl71 113.2(9) . . ?
Cl71 Cl72 C70 98(4) 3_665 . ?
Cl71 Cl72 C70 75(3) 3_665 3_665 ?
C70 Cl72 C70 71(2) . 3_665 ?

loop_
_geom_bond_atom_site_label_1
_geom_bond_atom_site_label_2
_geom_bond_distance
_geom_bond_site_symmetry_2
_geom_bond_publ_flag
B30 C41 1.642(6) . ?
B30 C61 1.647(6) . ?
B30 C31 1.650(6) . ?
B30 C51 1.656(6) . ?
C31 C32 1.396(7) . ?
C31 C36 1.406(6) . ?
C32 C33 1.405(6) . ?
C33 C34 1.384(9) . ?
C34 C35 1.390(10) . ?
C35 C36 1.399(7) . ?
C41 C46 1.408(6) . ?
C41 C42 1.410(6) . ?
C42 C43 1.390(7) . ?
C43 C44 1.386(7) . ?
C44 C45 1.395(7) . ?
C45 C46 1.388(6) . ?
C51 C56 1.405(5) . ?
C51 C52 1.406(5) . ?
C52 C53 1.394(5) . ?
C53 C54 1.392(6) . ?
C54 C55 1.398(6) . ?
C55 C56 1.392(5) . ?
C61 C62 1.407(6) . ?
C61 C66 1.413(6) . ?
C62 C63 1.401(6) . ?
C63 C64 1.382(7) . ?
C64 C65 1.390(7) . ?
C65 C66 1.402(6) . ?
Ru1 N12 2.091(5) . ?
Ru1 N1 2.104(5) . ?
Ru1 N5 2.107(5) . ?
Ru1 N8 2.118(4) . ?
Ru1 S21 2.3876(18) . ?
Ru1 S23 2.3973(17) . ?
N1 C14 1.427(7) . ?
N1 C2 1.478(7) . ?
C2 C3 1.526(8) . ?
C3 C4 1.521(9) . ?
C4 N5 1.508(8) . ?
N5 C6 1.494(7) . ?
C6 C7 1.510(10) . ?
C7 N8 1.499(7) . ?
N8 C9 1.483(8) . ?
C9 C10 1.512(8) . ?
C10 C11 1.529(9) . ?
C11 N12 1.490(8) . ?
N12 C13 1.497(7) . ?
C13 C14 1.498(9) . ?
S21 C22 1.717(5) . ?
C22 N24 1.341(6) . ?
C22 S23 1.724(5) . ?
N24 C27 1.463(6) . ?
N24 C25 1.475(6) . ?
C25 C26 1.512(8) . ?
C27 C28 1.509(7) . ?
Ru1X N112 2.083(12) . ?
Ru1X N105 2.089(12) . ?
Ru1X N101 2.106(11) . ?
Ru1X N108 2.119(11) . ?
Ru1X S121 2.371(9) . ?
Ru1X S123 2.375(9) . ?
N101 C114 1.424(14) . ?
N101 C102 1.474(13) . ?
C102 C103 1.531(15) . ?
C103 C104 1.502(15) . ?
C104 N105 1.534(15) . ?
N105 C106 1.527(14) . ?
C106 C107 1.501(15) . ?
C107 N108 1.503(14) . ?
N108 C109 1.481(13) . ?
C109 C110 1.514(14) . ?
C110 C111 1.528(16) . ?
C111 N112 1.525(14) . ?
N112 C113 1.515(14) . ?
C113 C114 1.492(15) . ?
S121 C122 1.704(12) . ?
C122 N124 1.336(12) . ?
C122 S123 1.709(12) . ?
N124 C127 1.462(13) . ?
N124 C125 1.478(13) . ?
C125 C126 1.512(14) . ?
C127 C128 1.509(14) . ?
C70 Cl72 1.720(7) . ?
C70 Cl71 1.721(7) . ?
Cl72 Cl71 0.74(2) 3_665 ?
Cl72 C70 1.76(4) 3_665 ?

loop_
_geom_torsion_atom_site_label_1
_geom_torsion_atom_site_label_2
_geom_torsion_atom_site_label_3
_geom_torsion_atom_site_label_4
_geom_torsion
_geom_torsion_site_symmetry_1
_geom_torsion_site_symmetry_2
_geom_torsion_site_symmetry_3
_geom_torsion_site_symmetry_4
_geom_torsion_publ_flag
C41 B30 C31 C32 -156.9(4) . . . . ?
C61 B30 C31 C32 81.6(4) . . . . ?
C51 B30 C31 C32 -41.3(5) . . . . ?
C41 B30 C31 C36 26.3(5) . . . . ?
C61 B30 C31 C36 -95.2(4) . . . . ?
C51 B30 C31 C36 142.0(4) . . . . ?
C36 C31 C32 C33 -1.7(6) . . . . ?
B30 C31 C32 C33 -178.7(4) . . . . ?
C31 C32 C33 C34 1.4(7) . . . . ?
C32 C33 C34 C35 0.2(7) . . . . ?
C33 C34 C35 C36 -1.3(8) . . . . ?
C34 C35 C36 C31 0.9(7) . . . . ?
C32 C31 C36 C35 0.6(6) . . . . ?
B30 C31 C36 C35 177.6(4) . . . . ?
C61 B30 C41 C46 -149.9(4) . . . . ?
C31 B30 C41 C46 90.3(4) . . . . ?
C51 B30 C41 C46 -29.3(5) . . . . ?
C61 B30 C41 C42 33.9(5) . . . . ?
C31 B30 C41 C42 -85.9(5) . . . . ?
C51 B30 C41 C42 154.5(4) . . . . ?
C46 C41 C42 C43 0.5(7) . . . . ?
B30 C41 C42 C43 177.0(4) . . . . ?
C41 C42 C43 C44 -0.8(8) . . . . ?
C42 C43 C44 C45 -0.1(8) . . . . ?
C43 C44 C45 C46 1.2(8) . . . . ?
C44 C45 C46 C41 -1.5(8) . . . . ?
C42 C41 C46 C45 0.6(7) . . . . ?
B30 C41 C46 C45 -175.8(4) . . . . ?
C41 B30 C51 C56 -78.8(4) . . . . ?
C61 B30 C51 C56 42.0(5) . . . . ?
C31 B30 C51 C56 163.5(3) . . . . ?
C41 B30 C51 C52 89.2(4) . . . . ?
C61 B30 C51 C52 -149.9(4) . . . . ?
C31 B30 C51 C52 -28.5(5) . . . . ?
C56 C51 C52 C53 2.0(6) . . . . ?
B30 C51 C52 C53 -166.8(4) . . . . ?
C51 C52 C53 C54 -0.3(6) . . . . ?
C52 C53 C54 C55 -0.7(6) . . . . ?
C53 C54 C55 C56 -0.2(6) . . . . ?
C54 C55 C56 C51 2.1(6) . . . . ?
C52 C51 C56 C55 -2.9(6) . . . . ?
B30 C51 C56 C55 165.9(4) . . . . ?
C41 B30 C61 C62 -138.8(4) . . . . ?
C31 B30 C61 C62 -19.0(5) . . . . ?
C51 B30 C61 C62 104.1(4) . . . . ?
C41 B30 C61 C66 41.7(5) . . . . ?
C31 B30 C61 C66 161.5(4) . . . . ?
C51 B30 C61 C66 -75.5(5) . . . . ?
C66 C61 C62 C63 1.3(6) . . . . ?
B30 C61 C62 C63 -178.3(4) . . . . ?
C61 C62 C63 C64 0.4(7) . . . . ?
C62 C63 C64 C65 -1.4(7) . . . . ?
C63 C64 C65 C66 0.6(7) . . . . ?
C64 C65 C66 C61 1.2(7) . . . . ?
C62 C61 C66 C65 -2.1(6) . . . . ?
B30 C61 C66 C65 177.5(4) . . . . ?
N12 Ru1 N1 C14 4.2(4) . . . . ?
N5 Ru1 N1 C14 -91.2(4) . . . . ?
N8 Ru1 N1 C14 -40.9(14) . . . . ?
S21 Ru1 N1 C14 173.2(4) . . . . ?
S23 Ru1 N1 C14 100.1(4) . . . . ?
N12 Ru1 N1 C2 136.8(4) . . . . ?
N5 Ru1 N1 C2 41.3(4) . . . . ?
N8 Ru1 N1 C2 91.7(14) . . . . ?
S21 Ru1 N1 C2 -54.2(4) . . . . ?
S23 Ru1 N1 C2 -127.3(4) . . . . ?
C14 N1 C2 C3 75.1(6) . . . . ?
Ru1 N1 C2 C3 -55.6(6) . . . . ?
N1 C2 C3 C4 67.0(7) . . . . ?
C2 C3 C4 N5 -71.0(7) . . . . ?
C3 C4 N5 C6 -178.6(5) . . . . ?
C3 C4 N5 Ru1 61.9(5) . . . . ?
N12 Ru1 N5 C6 113.3(4) . . . . ?
N1 Ru1 N5 C6 -164.7(4) . . . . ?
N8 Ru1 N5 C6 22.4(4) . . . . ?
S21 Ru1 N5 C6 -70.6(4) . . . . ?
S23 Ru1 N5 C6 -42.4(9) . . . . ?
N12 Ru1 N5 C4 -125.6(4) . . . . ?
N1 Ru1 N5 C4 -43.6(4) . . . . ?
N8 Ru1 N5 C4 143.5(4) . . . . ?
S21 Ru1 N5 C4 50.5(4) . . . . ?
S23 Ru1 N5 C4 78.7(8) . . . . ?
C4 N5 C6 C7 -171.9(5) . . . . ?
Ru1 N5 C6 C7 -47.6(5) . . . . ?
N5 C6 C7 N8 55.6(6) . . . . ?
C6 C7 N8 C9 -165.5(5) . . . . ?
C6 C7 N8 Ru1 -34.6(5) . . . . ?
N12 Ru1 N8 C9 38.9(4) . . . . ?
N1 Ru1 N8 C9 83.5(14) . . . . ?
N5 Ru1 N8 C9 134.4(4) . . . . ?
S21 Ru1 N8 C9 -130.6(4) . . . . ?
S23 Ru1 N8 C9 -57.7(4) . . . . ?
N12 Ru1 N8 C7 -88.9(4) . . . . ?
N1 Ru1 N8 C7 -44.4(15) . . . . ?
N5 Ru1 N8 C7 6.5(4) . . . . ?
S21 Ru1 N8 C7 101.5(4) . . . . ?
S23 Ru1 N8 C7 174.4(4) . . . . ?
C7 N8 C9 C10 72.3(6) . . . . ?
Ru1 N8 C9 C10 -53.8(6) . . . . ?
N8 C9 C10 C11 66.7(8) . . . . ?
C9 C10 C11 N12 -69.8(7) . . . . ?
C10 C11 N12 C13 -178.9(5) . . . . ?
C10 C11 N12 Ru1 60.3(6) . . . . ?
N1 Ru1 N12 C11 144.1(5) . . . . ?
N5 Ru1 N12 C11 -125.4(4) . . . . ?
N8 Ru1 N12 C11 -42.5(4) . . . . ?
S21 Ru1 N12 C11 74.0(9) . . . . ?
S23 Ru1 N12 C11 49.1(4) . . . . ?
N1 Ru1 N12 C13 22.7(4) . . . . ?
N5 Ru1 N12 C13 113.3(4) . . . . ?
N8 Ru1 N12 C13 -163.8(4) . . . . ?
S21 Ru1 N12 C13 -47.4(10) . . . . ?
S23 Ru1 N12 C13 -72.2(3) . . . . ?
C11 N12 C13 C14 -171.1(5) . . . . ?
Ru1 N12 C13 C14 -44.6(5) . . . . ?
C2 N1 C14 C13 -165.7(5) . . . . ?
Ru1 N1 C14 C13 -31.3(6) . . . . ?
N12 C13 C14 N1 51.4(7) . . . . ?
N12 Ru1 S21 C22 -28.2(8) . . . . ?
N1 Ru1 S21 C22 -97.1(3) . . . . ?
N5 Ru1 S21 C22 171.1(3) . . . . ?
N8 Ru1 S21 C22 88.0(3) . . . . ?
S23 Ru1 S21 C22 -2.3(2) . . . . ?
Ru1 S21 C22 N24 -175.6(6) . . . . ?
Ru1 S21 C22 S23 3.3(3) . . . . ?
N24 C22 S23 Ru1 175.5(6) . . . . ?
S21 C22 S23 Ru1 -3.3(3) . . . . ?
N12 Ru1 S23 C22 177.2(3) . . . . ?
N1 Ru1 S23 C22 94.7(3) . . . . ?
N5 Ru1 S23 C22 -27.1(7) . . . . ?
N8 Ru1 S23 C22 -91.1(3) . . . . ?
S21 Ru1 S23 C22 2.3(2) . . . . ?
S21 C22 N24 C27 -4.5(8) . . . . ?
S23 C22 N24 C27 176.8(4) . . . . ?
S21 C22 N24 C25 174.1(4) . . . . ?
S23 C22 N24 C25 -4.6(8) . . . . ?
C22 N24 C25 C26 86.6(7) . . . . ?
C27 N24 C25 C26 -94.7(7) . . . . ?
C22 N24 C27 C28 -87.6(6) . . . . ?
C25 N24 C27 C28 93.8(6) . . . . ?
N112 Ru1X N101 C114 5.0(17) . . . . ?
N105 Ru1X N101 C114 88.3(18) . . . . ?
N108 Ru1X N101 C114 46(6) . . . . ?
S121 Ru1X N101 C114 -97.4(17) . . . . ?
S123 Ru1X N101 C114 -168.8(17) . . . . ?
N112 Ru1X N101 C102 -130.4(14) . . . . ?
N105 Ru1X N101 C102 -47.1(14) . . . . ?
N108 Ru1X N101 C102 -89(5) . . . . ?
S121 Ru1X N101 C102 127.2(13) . . . . ?
S123 Ru1X N101 C102 55.8(14) . . . . ?
C114 N101 C102 C103 -75(2) . . . . ?
Ru1X N101 C102 C103 58(2) . . . . ?
N101 C102 C103 C104 -63(3) . . . . ?
C102 C103 C104 N105 68(3) . . . . ?
C103 C104 N105 C106 -170.3(19) . . . . ?
C103 C104 N105 Ru1X -62(2) . . . . ?
N112 Ru1X N105 C106 -126.0(11) . . . . ?
N101 Ru1X N105 C106 152.9(11) . . . . ?
N108 Ru1X N105 C106 -32.7(11) . . . . ?
S121 Ru1X N105 C106 27(6) . . . . ?
S123 Ru1X N105 C106 56.2(11) . . . . ?
N112 Ru1X N105 C104 126.2(13) . . . . ?
N101 Ru1X N105 C104 45.1(13) . . . . ?
N108 Ru1X N105 C104 -140.5(13) . . . . ?
S121 Ru1X N105 C104 -80(5) . . . . ?
S123 Ru1X N105 C104 -51.6(13) . . . . ?
C104 N105 C106 C107 172.7(16) . . . . ?
Ru1X N105 C106 C107 56.9(16) . . . . ?
N105 C106 C107 N108 -57(2) . . . . ?
C106 C107 N108 C109 157.1(15) . . . . ?
C106 C107 N108 Ru1X 27.3(19) . . . . ?
N112 Ru1X N108 C109 -39.1(13) . . . . ?
N105 Ru1X N108 C109 -122.3(13) . . . . ?
N101 Ru1X N108 C109 -80(5) . . . . ?
S121 Ru1X N108 C109 63.9(12) . . . . ?
S123 Ru1X N108 C109 135.0(12) . . . . ?
N112 Ru1X N108 C107 87.1(13) . . . . ?
N105 Ru1X N108 C107 3.9(12) . . . . ?
N101 Ru1X N108 C107 46(5) . . . . ?
S121 Ru1X N108 C107 -169.9(12) . . . . ?
S123 Ru1X N108 C107 -98.8(12) . . . . ?
C107 N108 C109 C110 -74(2) . . . . ?
Ru1X N108 C109 C110 51.3(19) . . . . ?
N108 C109 C110 C111 -67(2) . . . . ?
C109 C110 C111 N112 75(2) . . . . ?
C110 C111 N112 C113 -179.3(17) . . . . ?
C110 C111 N112 Ru1X -66.5(18) . . . . ?
N105 Ru1X N112 C113 -121.7(13) . . . . ?
N101 Ru1X N112 C113 -29.7(13) . . . . ?
N108 Ru1X N112 C113 155.8(13) . . . . ?
S121 Ru1X N112 C113 61.6(13) . . . . ?
S123 Ru1X N112 C113 39(6) . . . . ?
N105 Ru1X N112 C111 128.4(13) . . . . ?
N101 Ru1X N112 C111 -139.6(13) . . . . ?
N108 Ru1X N112 C111 45.9(13) . . . . ?
S121 Ru1X N112 C111 -48.4(13) . . . . ?
S123 Ru1X N112 C111 -71(6) . . . . ?
C111 N112 C113 C114 166.4(19) . . . . ?
Ru1X N112 C113 C114 49(2) . . . . ?
C102 N101 C114 C113 159(2) . . . . ?
Ru1X N101 C114 C113 22(3) . . . . ?
N112 C113 C114 N101 -48(3) . . . . ?
N112 Ru1X S121 C122 -177(2) . . . . ?
N105 Ru1X S121 C122 30(6) . . . . ?
N101 Ru1X S121 C122 -96(2) . . . . ?
N108 Ru1X S121 C122 89(2) . . . . ?
S123 Ru1X S121 C122 0(2) . . . . ?
Ru1X S121 C122 N124 178(5) . . . . ?
Ru1X S121 C122 S123 0(3) . . . . ?
N124 C122 S123 Ru1X -178(5) . . . . ?
S121 C122 S123 Ru1X 0(3) . . . . ?
N112 Ru1X S123 C122 23(6) . . . . ?
N105 Ru1X S123 C122 -176(2) . . . . ?
N101 Ru1X S123 C122 91(2) . . . . ?
N108 Ru1X S123 C122 -94(2) . . . . ?
S121 Ru1X S123 C122 0(2) . . . . ?
S121 C122 N124 C127 5(7) . . . . ?
S123 C122 N124 C127 -177(3) . . . . ?
S121 C122 N124 C125 178(4) . . . . ?
S123 C122 N124 C125 -3(7) . . . . ?
C122 N124 C125 C126 136(5) . . . . ?
C127 N124 C125 C126 -51(5) . . . . ?
C122 N124 C127 C128 82(4) . . . . ?
C125 N124 C127 C128 -91(3) . . . . ?
Cl71 C70 Cl72 Cl71 97(5) . . . 3_665 ?
Cl71 C70 Cl72 C70 26.1(12) . . . 3_665 ?
